data_7707625
loop_
_publ_author_name
'Steuer, Lena'
'Kaifer, Elisabeth'
'Himmel, Hans-J\"org'

_publ_section_title
;
 On the metal-ligand bonding in dinuclear complexes with redox-active
 guanidine ligands.
;
_journal_issue 27
_journal_name_full 'Dalton transactions (Cambridge, England : 2003)'
_journal_page_first 9467
_journal_page_last 9482
_journal_paper_doi 10.1039/d1dt01354h
_journal_volume 50
_journal_year 2021
_chemical_formula_moiety '4(C H2 Cl2), C32 H52 Cl4 Cu2 N12 O2'
_chemical_formula_sum 'C36 H60 Cl12 Cu2 N12 O2'
_chemical_formula_weight 1245.44
_space_group_crystal_system monoclinic
_space_group_IT_number 14
_space_group_name_Hall '-P 2ybc'
_space_group_name_H-M_alt 'P 1 21/c 1'
_atom_sites_solution_hydrogens geom
_audit_creation_date 2021-04-20
_audit_creation_method
;
Olex2 1.3
(compiled 2020.11.12 svn.r5f609507 for OlexSys, GUI svn.r6226)
;
_audit_update_record
;
2021-04-23 deposited with the CCDC.	2021-06-09 downloaded from the CCDC.
;
_cell_angle_alpha 90
_cell_angle_beta 109.778(3)
_cell_angle_gamma 90
_cell_formula_units_Z 2
_cell_length_a 12.7604(10)
_cell_length_b 13.8481(13)
_cell_length_c 16.4023(14)
_cell_measurement_reflns_used 9711
_cell_measurement_temperature 100.0
_cell_measurement_theta_max 29.31
_cell_measurement_theta_min 2.24
_cell_volume 2727.4(4)
_computing_cell_refinement 'SAINT V8.38A (Bruker, 2018)'
_computing_data_collection 'APEX3 v2018.7-2 (Bruker AXS)'
_computing_data_reduction 'SAINT V8.38A (Bruker, 2018)'
_computing_molecular_graphics 'Olex2 1.3 (Dolomanov et al., 2009)'
_computing_publication_material 'Olex2 1.3 (Dolomanov et al., 2009)'
_computing_structure_refinement 'XL  (Sheldrick, 2008)'
_computing_structure_solution 'SHELXT 2014/5 (Sheldrick, 2014)'
_diffrn_ambient_temperature 100.0
_diffrn_detector 'Bruker Photon III detector'
_diffrn_detector_type 'CPAD detector'
_diffrn_measured_fraction_theta_full 0.999
_diffrn_measured_fraction_theta_max 0.998
_diffrn_measurement_device 'three-circle diffractometer'
_diffrn_measurement_device_type 'Bruker D8 Venture'
_diffrn_measurement_method '\w and \f scans'
_diffrn_radiation_monochromator 'mirror optics'
_diffrn_radiation_probe x-ray
_diffrn_radiation_type MoK\a
_diffrn_radiation_wavelength 0.71073
_diffrn_reflns_av_R_equivalents 0.0701
_diffrn_reflns_av_unetI/netI 0.0258
_diffrn_reflns_Laue_measured_fraction_full 0.999
_diffrn_reflns_Laue_measured_fraction_max 0.998
_diffrn_reflns_limit_h_max 17
_diffrn_reflns_limit_h_min -17
_diffrn_reflns_limit_k_max 19
_diffrn_reflns_limit_k_min -19
_diffrn_reflns_limit_l_max 22
_diffrn_reflns_limit_l_min -22
_diffrn_reflns_number 145247
_diffrn_reflns_point_group_measured_fraction_full 0.999
_diffrn_reflns_point_group_measured_fraction_max 0.998
_diffrn_reflns_theta_full 25.242
_diffrn_reflns_theta_max 29.406
_diffrn_reflns_theta_min 1.976
_diffrn_source 'microfocus sealed X-ray tube'
_diffrn_source_current 1.4
_diffrn_source_power 0.07
_diffrn_source_type 'Incoatec I\ms'
_diffrn_source_voltage 50.0
_diffrn_standards_number 0
_exptl_absorpt_coefficient_mu 1.411
_exptl_absorpt_correction_T_max 0.7459
_exptl_absorpt_correction_T_min 0.6775
_exptl_absorpt_correction_type multi-scan
_exptl_absorpt_process_details
;
SADABS-2016/2 (Bruker,2016/2) was used for absorption correction.
wR2(int) was 0.1218 before and 0.0763 after correction.
The Ratio of minimum to maximum transmission is 0.9083.
The \l/2 correction factor is Not present.
;
_exptl_crystal_colour 'clear dark green'
_exptl_crystal_colour_lustre clear
_exptl_crystal_colour_modifier dark
_exptl_crystal_colour_primary green
_exptl_crystal_density_diffrn 1.517
_exptl_crystal_description plate
_exptl_crystal_F_000 1276
_exptl_crystal_size_max 0.27
_exptl_crystal_size_mid 0.202
_exptl_crystal_size_min 0.108
_refine_diff_density_max 1.467
_refine_diff_density_min -1.446
_refine_diff_density_rms 0.091
_refine_ls_extinction_method none
_refine_ls_goodness_of_fit_ref 1.059
_refine_ls_hydrogen_treatment constr
_refine_ls_matrix_type full
_refine_ls_number_parameters 316
_refine_ls_number_reflns 7517
_refine_ls_number_restraints 0
_refine_ls_restrained_S_all 1.059
_refine_ls_R_factor_all 0.0488
_refine_ls_R_factor_gt 0.0400
_refine_ls_shift/su_max 0.001
_refine_ls_shift/su_mean 0.000
_refine_ls_structure_factor_coef Fsqd
_refine_ls_weighting_details 'w=1/[\s^2^(Fo^2^)+(0.0519P)^2^+4.2005P] where P=(Fo^2^+2Fc^2^)/3'
_refine_ls_weighting_scheme calc
_refine_ls_wR_factor_gt 0.1066
_refine_ls_wR_factor_ref 0.1099
_reflns_Friedel_coverage 0.000
_reflns_number_gt 6357
_reflns_number_total 7517
_reflns_threshold_expression 'I > 2\s(I)'
_cod_data_source_file d1dt01354h2.cif
_cod_data_source_block 2020_ls277_01
_cod_depositor_comments 'Adding full bibliography for 7707623--7707635.cif.'
_cod_database_code 7707625
_shelx_shelxl_version_number 2018/3
_shelx_space_group_comment
;
The symmetry employed for this shelxl refinement is uniquely defined
by the following loop, which should always be used as a source of
symmetry information in preference to the above space-group names.
They are only intended as comments.
;
_shelx_estimated_absorpt_t_max 0.862
_shelx_estimated_absorpt_t_min 0.702
_olex2_refinement_description
;
1. Fixed Uiso
 At 1.2 times of:
  All C(H) groups, All C(H,H) groups
 At 1.5 times of:
  All C(H,H,H) groups
2. Others
 Sof(Cu2)=Sof(Cl4)=1-FVAR(1)
 Sof(Cu1)=Sof(Cl2)=FVAR(1)
3.a Secondary CH2 refined with riding coordinates:
 C17(H17A,H17B), C18(H18A,H18B)
3.b Aromatic/amide H refined with riding coordinates:
 C3(H3), C6(H6)
3.c Idealised Me refined as rotating group:
 C8(H8A,H8B,H8C), C9(H9A,H9B,H9C), C10(H10A,H10B,H10C), C11(H11A,H11B,H11C),
 C13(H13A,H13B,H13C), C14(H14A,H14B,H14C), C15(H15A,H15B,H15C), C16(H16A,H16B,
 H16C)
;
_olex2_submission_special_instructions 'No special instructions were received'

loop_
_space_group_symop_operation_xyz
'x, y, z'
'-x, y+1/2, -z+1/2'
'-x, -y, -z'
'x, -y-1/2, z-1/2'

loop_
_atom_site_label
_atom_site_type_symbol
_atom_site_fract_x
_atom_site_fract_y
_atom_site_fract_z
_atom_site_U_iso_or_equiv
_atom_site_adp_type
_atom_site_occupancy
_atom_site_site_symmetry_order
_atom_site_calc_flag
_atom_site_refinement_flags_posn
_atom_site_refinement_flags_adp
_atom_site_refinement_flags_occupancy
_atom_site_disorder_assembly
_atom_site_disorder_group
Cl5 Cl 0.18104(7) 0.44405(6) 0.56343(5) 0.04224(18) Uani 1 1 d . . . . .
Cl6 Cl 0.02575(7) 0.45224(7) 0.66022(6) 0.0465(2) Uani 1 1 d . . . . .
C17 C 0.0568(3) 0.3983(3) 0.5741(3) 0.0499(9) Uani 1 1 d . . . . .
H17A H -0.005691 0.409718 0.519449 0.060 Uiso 1 1 calc R U . . .
H17B H 0.064309 0.327678 0.583670 0.060 Uiso 1 1 calc R U . . .
Cl7 Cl 0.23358(8) 0.79329(6) 0.05246(6) 0.0542(2) Uani 1 1 d . . . . .
Cl8 Cl 0.26899(7) 0.67487(6) 0.20808(5) 0.0480(2) Uani 1 1 d . . . . .
C18 C 0.2079(2) 0.6814(2) 0.0945(2) 0.0355(6) Uani 1 1 d . . . . .
H18A H 0.126502 0.671789 0.078124 0.043 Uiso 1 1 calc R U . . .
H18B H 0.237757 0.628535 0.068022 0.043 Uiso 1 1 calc R U . . .
O1 O 0.39472(12) 0.51509(13) 0.51225(9) 0.0177(3) Uani 1 1 d . . . . .
N1 N 0.21022(14) 0.41937(14) 0.21464(11) 0.0146(3) Uani 1 1 d . . . . .
N2 N 0.13527(16) 0.30118(14) 0.28303(12) 0.0199(4) Uani 1 1 d . . . . .
N3 N 0.01995(14) 0.40807(14) 0.18529(12) 0.0172(4) Uani 1 1 d . . . . .
N4 N 0.40044(14) 0.39059(13) 0.19037(11) 0.0140(3) Uani 1 1 d . . . . .
N5 N 0.49542(16) 0.31332(14) 0.11195(12) 0.0174(4) Uani 1 1 d . . . . .
N6 N 0.56750(15) 0.45593(14) 0.18194(11) 0.0169(4) Uani 1 1 d . . . . .
C1 C 0.30687(16) 0.43475(15) 0.28695(13) 0.0132(4) Uani 1 1 d . . . . .
C2 C 0.40990(16) 0.42360(15) 0.27378(12) 0.0128(4) Uani 1 1 d . . . . .
C3 C 0.50809(16) 0.43876(16) 0.34302(13) 0.0140(4) Uani 1 1 d . . . . .
H3 H 0.577963 0.428680 0.335616 0.017 Uiso 1 1 calc R U . . .
C4 C 0.50430(16) 0.46848(16) 0.42262(12) 0.0134(4) Uani 1 1 d . . . . .
C5 C 0.40276(16) 0.48247(16) 0.43467(12) 0.0139(4) Uani 1 1 d . . . . .
C6 C 0.30448(16) 0.46505(16) 0.36733(13) 0.0143(4) Uani 1 1 d . . . . .
H6 H 0.235092 0.473778 0.375904 0.017 Uiso 1 1 calc R U . . .
C7 C 0.12301(17) 0.37650(16) 0.22838(12) 0.0139(4) Uani 1 1 d . . . . .
C8 C 0.2336(2) 0.23923(19) 0.30391(19) 0.0312(6) Uani 1 1 d . . . . .
H8A H 0.265315 0.243120 0.257310 0.047 Uiso 1 1 calc R U . . .
H8B H 0.212330 0.172331 0.310017 0.047 Uiso 1 1 calc R U . . .
H8C H 0.289065 0.260720 0.358411 0.047 Uiso 1 1 calc R U . . .
C9 C 0.0646(3) 0.2860(2) 0.33536(18) 0.0338(6) Uani 1 1 d . . . . .
H9A H 0.015762 0.341980 0.329874 0.051 Uiso 1 1 calc R U . . .
H9B H 0.111263 0.277793 0.396182 0.051 Uiso 1 1 calc R U . . .
H9C H 0.019300 0.227931 0.315274 0.051 Uiso 1 1 calc R U . . .
C10 C 0.0026(2) 0.50237(19) 0.14298(16) 0.0246(5) Uani 1 1 d . . . . .
H10A H 0.062132 0.546458 0.175519 0.037 Uiso 1 1 calc R U . . .
H10B H -0.069517 0.528461 0.141262 0.037 Uiso 1 1 calc R U . . .
H10C H 0.003506 0.495488 0.083760 0.037 Uiso 1 1 calc R U . . .
C11 C -0.07550(19) 0.3427(2) 0.15805(17) 0.0267(5) Uani 1 1 d . . . . .
H11A H -0.049128 0.275732 0.163598 0.040 Uiso 1 1 calc R U . . .
H11B H -0.120136 0.355820 0.097521 0.040 Uiso 1 1 calc R U . . .
H11C H -0.121271 0.352638 0.194749 0.040 Uiso 1 1 calc R U . . .
C12 C 0.48780(16) 0.38728(15) 0.16241(12) 0.0138(4) Uani 1 1 d . . . . .
C13 C 0.4303(2) 0.22571(18) 0.10681(18) 0.0285(5) Uani 1 1 d . . . . .
H13A H 0.414745 0.217272 0.160916 0.043 Uiso 1 1 calc R U . . .
H13B H 0.472455 0.169993 0.097742 0.043 Uiso 1 1 calc R U . . .
H13C H 0.360004 0.230915 0.058297 0.043 Uiso 1 1 calc R U . . .
C14 C 0.5433(2) 0.3235(2) 0.04320(16) 0.0269(5) Uani 1 1 d . . . . .
H14A H 0.561619 0.391453 0.038071 0.040 Uiso 1 1 calc R U . . .
H14B H 0.489335 0.301492 -0.011789 0.040 Uiso 1 1 calc R U . . .
H14C H 0.611128 0.284400 0.057171 0.040 Uiso 1 1 calc R U . . .
C15 C 0.68480(19) 0.4335(2) 0.19769(15) 0.0260(5) Uani 1 1 d . . . . .
H15A H 0.694806 0.363259 0.198718 0.039 Uiso 1 1 calc R U . . .
H15B H 0.730566 0.460747 0.253516 0.039 Uiso 1 1 calc R U . . .
H15C H 0.707579 0.461356 0.151360 0.039 Uiso 1 1 calc R U . . .
C16 C 0.5432(2) 0.55588(17) 0.19402(16) 0.0249(5) Uani 1 1 d . . . . .
H16A H 0.462360 0.564713 0.176688 0.037 Uiso 1 1 calc R U . . .
H16B H 0.572698 0.597207 0.158383 0.037 Uiso 1 1 calc R U . . .
H16C H 0.577919 0.573414 0.255158 0.037 Uiso 1 1 calc R U . . .
Cu1 Cu 0.24683(11) 0.39997(7) 0.10789(9) 0.0118(2) Uani 0.881(11) 1 d . . P A 1
Cl1 Cl 0.29358(5) 0.46324(5) -0.00085(3) 0.02446(13) Uani 1 1 d . . . . .
Cl2 Cl 0.08771(7) 0.33115(10) 0.02676(7) 0.0172(3) Uani 0.881(11) 1 d . . P A 1
Cu2 Cu 0.2458(9) 0.3836(17) 0.1125(8) 0.044(3) Uani 0.119(11) 1 d . . P A 2
Cl4 Cl 0.1008(13) 0.286(3) 0.0429(11) 0.062(8) Uani 0.119(11) 1 d . . P A 2

loop_
_atom_site_aniso_label
_atom_site_aniso_U_11
_atom_site_aniso_U_22
_atom_site_aniso_U_33
_atom_site_aniso_U_23
_atom_site_aniso_U_13
_atom_site_aniso_U_12
Cl5 0.0387(4) 0.0461(4) 0.0436(4) -0.0085(3) 0.0161(3) -0.0075(3)
Cl6 0.0433(4) 0.0548(5) 0.0444(4) -0.0109(4) 0.0187(3) 0.0067(3)
C17 0.0502(19) 0.0430(18) 0.069(2) -0.0240(17) 0.0361(18) -0.0150(15)
Cl7 0.0552(5) 0.0381(4) 0.0558(5) 0.0008(4) 0.0014(4) -0.0156(4)
Cl8 0.0490(4) 0.0382(4) 0.0420(4) -0.0036(3) -0.0039(3) -0.0001(3)
C18 0.0281(13) 0.0268(13) 0.0425(16) -0.0061(11) 0.0001(11) -0.0030(10)
O1 0.0084(6) 0.0363(9) 0.0076(6) -0.0074(6) 0.0018(5) -0.0007(6)
N1 0.0106(7) 0.0240(9) 0.0083(7) -0.0020(6) 0.0021(6) 0.0000(6)
N2 0.0174(8) 0.0218(9) 0.0183(9) 0.0039(7) 0.0033(7) -0.0016(7)
N3 0.0105(8) 0.0245(10) 0.0161(8) 0.0018(7) 0.0039(6) 0.0000(7)
N4 0.0112(7) 0.0215(9) 0.0092(7) -0.0022(6) 0.0031(6) -0.0003(6)
N5 0.0197(9) 0.0203(9) 0.0151(8) -0.0020(7) 0.0099(7) 0.0000(7)
N6 0.0150(8) 0.0238(9) 0.0126(8) -0.0013(7) 0.0055(6) -0.0028(7)
C1 0.0097(8) 0.0186(10) 0.0102(8) 0.0002(7) 0.0020(7) -0.0003(7)
C2 0.0113(8) 0.0182(9) 0.0087(8) -0.0007(7) 0.0034(7) -0.0003(7)
C3 0.0102(8) 0.0220(10) 0.0099(8) -0.0003(7) 0.0036(7) 0.0000(7)
C4 0.0084(8) 0.0216(10) 0.0083(8) -0.0008(7) 0.0004(6) -0.0010(7)
C5 0.0122(9) 0.0225(10) 0.0073(8) -0.0019(7) 0.0036(7) 0.0001(7)
C6 0.0103(8) 0.0220(10) 0.0103(8) -0.0013(7) 0.0031(7) 0.0002(7)
C7 0.0123(9) 0.0209(10) 0.0084(8) -0.0027(7) 0.0032(7) -0.0002(7)
C8 0.0266(12) 0.0227(12) 0.0356(14) 0.0061(10) -0.0009(10) 0.0036(10)
C9 0.0454(16) 0.0359(15) 0.0261(13) 0.0055(11) 0.0202(12) -0.0091(12)
C10 0.0184(10) 0.0280(12) 0.0253(11) 0.0062(9) 0.0047(9) 0.0062(9)
C11 0.0118(10) 0.0375(14) 0.0295(12) -0.0016(10) 0.0053(9) -0.0040(9)
C12 0.0120(9) 0.0203(10) 0.0085(8) 0.0011(7) 0.0028(7) 0.0015(7)
C13 0.0412(14) 0.0202(12) 0.0297(13) -0.0057(10) 0.0193(11) -0.0043(10)
C14 0.0312(12) 0.0363(14) 0.0197(11) -0.0055(10) 0.0172(10) -0.0007(10)
C15 0.0133(10) 0.0462(15) 0.0186(11) 0.0029(10) 0.0057(8) -0.0048(10)
C16 0.0323(12) 0.0223(12) 0.0199(11) -0.0015(9) 0.0085(9) -0.0074(9)
Cu1 0.0106(3) 0.0171(5) 0.0072(3) -0.00004(16) 0.00225(18) -0.00093(15)
Cl1 0.0204(2) 0.0389(3) 0.0137(2) 0.0078(2) 0.00525(19) 0.0006(2)
Cl2 0.0146(3) 0.0233(6) 0.0120(4) -0.0035(3) 0.0024(2) -0.0039(3)
Cu2 0.013(2) 0.110(8) 0.010(2) -0.011(4) 0.0045(18) -0.009(4)
Cl4 0.033(4) 0.13(2) 0.032(5) -0.034(9) 0.020(4) -0.034(8)

loop_
_atom_type_symbol
_atom_type_description
_atom_type_scat_dispersion_real
_atom_type_scat_dispersion_imag
_atom_type_scat_source
C C 0.0033 0.0016 'International Tables Vol C Tables 4.2.6.8 and 6.1.1.4'
H H 0.0000 0.0000 'International Tables Vol C Tables 4.2.6.8 and 6.1.1.4'
Cl Cl 0.1484 0.1585 'International Tables Vol C Tables 4.2.6.8 and 6.1.1.4'
Cu Cu 0.3201 1.2651 'International Tables Vol C Tables 4.2.6.8 and 6.1.1.4'
N N 0.0061 0.0033 'International Tables Vol C Tables 4.2.6.8 and 6.1.1.4'
O O 0.0106 0.0060 'International Tables Vol C Tables 4.2.6.8 and 6.1.1.4'

loop_
_geom_angle_atom_site_label_1
_geom_angle_atom_site_label_2
_geom_angle_atom_site_label_3
_geom_angle
_geom_angle_site_symmetry_1
_geom_angle_site_symmetry_3
_geom_angle_publ_flag
Cl5 C17 H17A 109.1 . . ?
Cl5 C17 H17B 109.1 . . ?
Cl6 C17 Cl5 112.34(19) . . ?
Cl6 C17 H17A 109.1 . . ?
Cl6 C17 H17B 109.1 . . ?
H17A C17 H17B 107.9 . . ?
Cl7 C18 H18A 109.1 . . ?
Cl7 C18 H18B 109.1 . . ?
Cl8 C18 Cl7 112.47(15) . . ?
Cl8 C18 H18A 109.1 . . ?
Cl8 C18 H18B 109.1 . . ?
H18A C18 H18B 107.8 . . ?
C4 O1 C5 115.00(15) 3_666 . ?
C1 N1 Cu1 111.37(13) . . ?
C1 N1 Cu2 111.8(4) . . ?
C7 N1 C1 117.63(17) . . ?
C7 N1 Cu1 123.01(14) . . ?
C7 N1 Cu2 118.7(5) . . ?
C7 N2 C8 120.4(2) . . ?
C7 N2 C9 123.2(2) . . ?
C9 N2 C8 115.5(2) . . ?
C7 N3 C10 120.47(19) . . ?
C7 N3 C11 121.8(2) . . ?
C10 N3 C11 115.61(19) . . ?
C2 N4 Cu1 112.54(13) . . ?
C2 N4 Cu2 112.7(4) . . ?
C12 N4 C2 122.34(17) . . ?
C12 N4 Cu1 121.01(14) . . ?
C12 N4 Cu2 123.1(4) . . ?
C12 N5 C13 120.86(18) . . ?
C12 N5 C14 122.7(2) . . ?
C13 N5 C14 114.53(19) . . ?
C12 N6 C15 122.4(2) . . ?
C12 N6 C16 121.81(19) . . ?
C16 N6 C15 115.7(2) . . ?
N1 C1 C2 116.76(17) . . ?
C6 C1 N1 123.29(18) . . ?
C6 C1 C2 119.84(18) . . ?
N4 C2 C1 113.97(17) . . ?
C3 C2 N4 126.77(18) . . ?
C3 C2 C1 119.10(18) . . ?
C2 C3 H3 119.9 . . ?
C4 C3 C2 120.29(18) . . ?
C4 C3 H3 119.9 . . ?
O1 C4 C5 122.43(17) 3_666 . ?
C3 C4 O1 117.08(17) . 3_666 ?
C3 C4 C5 120.49(18) . . ?
O1 C5 C4 122.57(17) . . ?
C6 C5 O1 117.46(17) . . ?
C6 C5 C4 119.97(18) . . ?
C1 C6 H6 119.9 . . ?
C5 C6 C1 120.24(18) . . ?
C5 C6 H6 119.9 . . ?
N1 C7 N2 122.39(19) . . ?
N3 C7 N1 119.20(19) . . ?
N3 C7 N2 118.40(19) . . ?
N2 C8 H8A 109.5 . . ?
N2 C8 H8B 109.5 . . ?
N2 C8 H8C 109.5 . . ?
H8A C8 H8B 109.5 . . ?
H8A C8 H8C 109.5 . . ?
H8B C8 H8C 109.5 . . ?
N2 C9 H9A 109.5 . . ?
N2 C9 H9B 109.5 . . ?
N2 C9 H9C 109.5 . . ?
H9A C9 H9B 109.5 . . ?
H9A C9 H9C 109.5 . . ?
H9B C9 H9C 109.5 . . ?
N3 C10 H10A 109.5 . . ?
N3 C10 H10B 109.5 . . ?
N3 C10 H10C 109.5 . . ?
H10A C10 H10B 109.5 . . ?
H10A C10 H10C 109.5 . . ?
H10B C10 H10C 109.5 . . ?
N3 C11 H11A 109.5 . . ?
N3 C11 H11B 109.5 . . ?
N3 C11 H11C 109.5 . . ?
H11A C11 H11B 109.5 . . ?
H11A C11 H11C 109.5 . . ?
H11B C11 H11C 109.5 . . ?
N4 C12 N6 122.78(19) . . ?
N5 C12 N4 118.63(19) . . ?
N5 C12 N6 118.59(18) . . ?
N5 C13 H13A 109.5 . . ?
N5 C13 H13B 109.5 . . ?
N5 C13 H13C 109.5 . . ?
H13A C13 H13B 109.5 . . ?
H13A C13 H13C 109.5 . . ?
H13B C13 H13C 109.5 . . ?
N5 C14 H14A 109.5 . . ?
N5 C14 H14B 109.5 . . ?
N5 C14 H14C 109.5 . . ?
H14A C14 H14B 109.5 . . ?
H14A C14 H14C 109.5 . . ?
H14B C14 H14C 109.5 . . ?
N6 C15 H15A 109.5 . . ?
N6 C15 H15B 109.5 . . ?
N6 C15 H15C 109.5 . . ?
H15A C15 H15B 109.5 . . ?
H15A C15 H15C 109.5 . . ?
H15B C15 H15C 109.5 . . ?
N6 C16 H16A 109.5 . . ?
N6 C16 H16B 109.5 . . ?
N6 C16 H16C 109.5 . . ?
H16A C16 H16B 109.5 . . ?
H16A C16 H16C 109.5 . . ?
H16B C16 H16C 109.5 . . ?
N1 Cu1 Cl1 149.06(8) . . ?
N1 Cu1 Cl2 98.41(8) . . ?
N4 Cu1 N1 83.07(9) . . ?
N4 Cu1 Cl1 95.81(8) . . ?
N4 Cu1 Cl2 150.87(7) . . ?
Cl2 Cu1 Cl1 97.24(6) . . ?
N1 Cu2 N4 84.4(5) . . ?
N1 Cu2 Cl1 138.0(11) . . ?
N1 Cu2 Cl4 101.4(7) . . ?
N4 Cu2 Cl1 91.1(6) . . ?
N4 Cu2 Cl4 146.1(6) . . ?
Cl4 Cu2 Cl1 105.1(7) . . ?

loop_
_geom_bond_atom_site_label_1
_geom_bond_atom_site_label_2
_geom_bond_distance
_geom_bond_site_symmetry_2
_geom_bond_publ_flag
Cl5 C17 1.770(3) . ?
Cl6 C17 1.758(3) . ?
C17 H17A 0.9900 . ?
C17 H17B 0.9900 . ?
Cl7 C18 1.771(3) . ?
Cl8 C18 1.762(3) . ?
C18 H18A 0.9900 . ?
C18 H18B 0.9900 . ?
O1 C4 1.386(2) 3_666 ?
O1 C5 1.386(2) . ?
N1 C1 1.408(2) . ?
N1 C7 1.346(3) . ?
N1 Cu1 1.977(2) . ?
N1 Cu2 1.942(12) . ?
N2 C7 1.349(3) . ?
N2 C8 1.462(3) . ?
N2 C9 1.455(3) . ?
N3 C7 1.338(3) . ?
N3 C10 1.460(3) . ?
N3 C11 1.461(3) . ?
N4 C2 1.408(2) . ?
N4 C12 1.342(3) . ?
N4 Cu1 1.973(2) . ?
N4 Cu2 1.956(11) . ?
N5 C12 1.341(3) . ?
N5 C13 1.456(3) . ?
N5 C14 1.460(3) . ?
N6 C12 1.349(3) . ?
N6 C15 1.464(3) . ?
N6 C16 1.447(3) . ?
C1 C2 1.411(3) . ?
C1 C6 1.394(3) . ?
C2 C3 1.393(3) . ?
C3 H3 0.9500 . ?
C3 C4 1.385(3) . ?
C4 C5 1.389(3) . ?
C5 C6 1.383(3) . ?
C6 H6 0.9500 . ?
C8 H8A 0.9800 . ?
C8 H8B 0.9800 . ?
C8 H8C 0.9800 . ?
C9 H9A 0.9800 . ?
C9 H9B 0.9800 . ?
C9 H9C 0.9800 . ?
C10 H10A 0.9800 . ?
C10 H10B 0.9800 . ?
C10 H10C 0.9800 . ?
C11 H11A 0.9800 . ?
C11 H11B 0.9800 . ?
C11 H11C 0.9800 . ?
C13 H13A 0.9800 . ?
C13 H13B 0.9800 . ?
C13 H13C 0.9800 . ?
C14 H14A 0.9800 . ?
C14 H14B 0.9800 . ?
C14 H14C 0.9800 . ?
C15 H15A 0.9800 . ?
C15 H15B 0.9800 . ?
C15 H15C 0.9800 . ?
C16 H16A 0.9800 . ?
C16 H16B 0.9800 . ?
C16 H16C 0.9800 . ?
Cu1 Cl1 2.2416(14) . ?
Cu1 Cl2 2.2300(16) . ?
Cl1 Cu2 2.411(19) . ?
Cu2 Cl4 2.264(14) . ?

loop_
_geom_torsion_atom_site_label_1
_geom_torsion_atom_site_label_2
_geom_torsion_atom_site_label_3
_geom_torsion_atom_site_label_4
_geom_torsion
_geom_torsion_site_symmetry_1
_geom_torsion_site_symmetry_2
_geom_torsion_site_symmetry_3
_geom_torsion_site_symmetry_4
_geom_torsion_publ_flag
O1 C4 C5 O1 0.9(4) 3_666 . . . ?
O1 C4 C5 C6 179.9(2) 3_666 . . . ?
O1 C5 C6 C1 178.2(2) . . . . ?
N1 C1 C2 N4 -4.9(3) . . . . ?
N1 C1 C2 C3 179.48(19) . . . . ?
N1 C1 C6 C5 -177.4(2) . . . . ?
N4 C2 C3 C4 -177.8(2) . . . . ?
C1 N1 C7 N2 -41.2(3) . . . . ?
C1 N1 C7 N3 140.1(2) . . . . ?
C1 C2 C3 C4 -2.8(3) . . . . ?
C2 N4 C12 N5 142.8(2) . . . . ?
C2 N4 C12 N6 -38.1(3) . . . . ?
C2 C1 C6 C5 -1.2(3) . . . . ?
C2 C3 C4 O1 -178.11(19) . . . 3_666 ?
C2 C3 C4 C5 0.7(3) . . . . ?
C3 C4 C5 O1 -177.9(2) . . . . ?
C3 C4 C5 C6 1.1(3) . . . . ?
C4 O1 C5 C4 -0.8(3) 3_666 . . . ?
C4 O1 C5 C6 -179.88(19) 3_666 . . . ?
C4 C5 C6 C1 -0.9(3) . . . . ?
C6 C1 C2 N4 178.66(19) . . . . ?
C6 C1 C2 C3 3.0(3) . . . . ?
C7 N1 C1 C2 143.3(2) . . . . ?
C7 N1 C1 C6 -40.4(3) . . . . ?
C8 N2 C7 N1 -23.8(3) . . . . ?
C8 N2 C7 N3 154.9(2) . . . . ?
C9 N2 C7 N1 145.4(2) . . . . ?
C9 N2 C7 N3 -35.9(3) . . . . ?
C10 N3 C7 N1 -16.7(3) . . . . ?
C10 N3 C7 N2 164.5(2) . . . . ?
C11 N3 C7 N1 146.1(2) . . . . ?
C11 N3 C7 N2 -32.6(3) . . . . ?
C12 N4 C2 C1 171.44(19) . . . . ?
C12 N4 C2 C3 -13.3(3) . . . . ?
C13 N5 C12 N4 -16.9(3) . . . . ?
C13 N5 C12 N6 164.0(2) . . . . ?
C14 N5 C12 N4 146.4(2) . . . . ?
C14 N5 C12 N6 -32.7(3) . . . . ?
C15 N6 C12 N4 144.1(2) . . . . ?
C15 N6 C12 N5 -36.8(3) . . . . ?
C16 N6 C12 N4 -31.9(3) . . . . ?
C16 N6 C12 N5 147.1(2) . . . . ?
Cu1 N1 C1 C2 -6.6(2) . . . . ?
Cu1 N1 C1 C6 169.73(17) . . . . ?
Cu1 N1 C7 N2 104.9(2) . . . . ?
Cu1 N1 C7 N3 -73.8(2) . . . . ?
Cu1 N4 C2 C1 14.1(2) . . . . ?
Cu1 N4 C2 C3 -170.72(18) . . . . ?
Cu1 N4 C12 N5 -61.7(2) . . . . ?
Cu1 N4 C12 N6 117.39(19) . . . . ?
Cu2 N1 C1 C2 0.9(8) . . . . ?
Cu2 N1 C1 C6 177.2(8) . . . . ?
Cu2 N1 C7 N2 98.6(7) . . . . ?
Cu2 N1 C7 N3 -80.1(7) . . . . ?
Cu2 N4 C2 C1 6.5(8) . . . . ?
Cu2 N4 C2 C3 -178.3(8) . . . . ?
Cu2 N4 C12 N5 -53.8(9) . . . . ?
Cu2 N4 C12 N6 125.3(8) . . . . ?
